data_3500149
loop_
_publ_author_name
'Thierry Maris'

_publ_section_references
;
Bourhis, L.J., Dolomanov, O.V., Gildea, R.J., Howard, J.A.K., Puschmann, H.
 (2015). Acta Cryst. A71, 59-75.

Dolomanov, O.V., Bourhis, L.J., Gildea, R.J, Howard, J.A.K. & Puschmann, H.
 (2009), J. Appl. Cryst. 42, 339-341.

Kleemiss, F., Dolomanov, O.V., Bodensteiner, M., Peyerimhoff, N., Midgley, L.,
Bourhis, L.J., Genoni, A., Malaspina, L.A., Jayatilaka, D., Spencer, J.L.,
White, F., Grundkoetter-Stock, B., Steinhauer, S., Lentz, D., Puschmann, H.,
Grabowsky, S. (2021), Chem. Sci., 12, 1675-1692.

Sheldrick, G.M. (2015). Acta Cryst. A71, 3-8.
;
_publ_section_title
;
 Non spherical atom form-factors refinement of 4-Hydroxybiphenyl
;
_journal_name_full 'Personal communication to COD'
_journal_year 2026
_chemical_formula_moiety 'C12 H10 O'
_chemical_formula_sum 'C12 H10 O'
_chemical_formula_weight 170.213
_space_group_crystal_system monoclinic
_space_group_IT_number 14
_space_group_name_Hall '-P 2ybc'
_space_group_name_H-M_alt 'P 1 21/c 1'
_symmetry_Int_Tables_number 14
_atom_sites_solution_primary dual
_audit_creation_date 2026-01-20
_audit_creation_method
;
Olex2 1.5
(compiled 2025.07.13 svn.rb7424aed for OlexSys, GUI svn.r7314)
;
_cell_angle_alpha 90
_cell_angle_beta 94.460(1)
_cell_angle_gamma 90
_cell_formula_units_Z 4
_cell_length_a 19.9626(5)
_cell_length_b 5.4251(1)
_cell_length_c 7.9004(2)
_cell_measurement_reflns_used 9198
_cell_measurement_temperature 150
_cell_measurement_theta_max 63.492
_cell_measurement_theta_min 5.804
_cell_volume 853.02(3)
_computing_cell_refinement
;
SAINT (2013) V8.42; Integration Software for Single Crystal Data.
Bruker AXS Inc., Madison, WI 53719-1173.
;
_computing_data_collection
;
APEX 4 (2022) Bruker AXS Inc., Madison, WI 53719-1173.
;
_computing_data_reduction
;
SAINT (2013) V8.42; Integration Software for Single Crystal Data.
Bruker AXS Inc., Madison, WI 53719-1173.
;
_computing_molecular_graphics 'Olex2 1.5 (Dolomanov et al., 2009)'
_computing_publication_material 'Olex2 1.5 (Dolomanov et al., 2009)'
_computing_structure_refinement 'olex2.refine 1.5 (Bourhis et al., 2015)'
_computing_structure_solution 'SHELXT 2018/2 (Sheldrick, 2018)'
_diffrn_ambient_temperature 150
_diffrn_detector 'CMOS Area detector'
_diffrn_detector_area_resol_mean 10.42
_diffrn_detector_type 'Bruker CMOS Photon III '
_diffrn_measured_fraction_theta_full 0.9909
_diffrn_measured_fraction_theta_max 0.9930
_diffrn_measurement_device 'k-geometry diffractometer'
_diffrn_measurement_device_type 'Bruker Venture Metaljet'
_diffrn_measurement_method '\w and \f scans'
_diffrn_radiation_collimation 'Focusing mirrors'
_diffrn_radiation_monochromator 'Helios MX Mirror Optics'
_diffrn_radiation_probe x-ray
_diffrn_radiation_type 'Ga K\a'
_diffrn_radiation_wavelength 1.34139
_diffrn_reflns_av_R_equivalents 0.0494
_diffrn_reflns_av_unetI/netI 0.0272
_diffrn_reflns_Laue_measured_fraction_full 0.9909
_diffrn_reflns_Laue_measured_fraction_max 0.9930
_diffrn_reflns_limit_h_max 26
_diffrn_reflns_limit_h_min -26
_diffrn_reflns_limit_k_max 7
_diffrn_reflns_limit_k_min -7
_diffrn_reflns_limit_l_max 10
_diffrn_reflns_limit_l_min -10
_diffrn_reflns_number 25735
_diffrn_reflns_point_group_measured_fraction_full 0.9909
_diffrn_reflns_point_group_measured_fraction_max 0.9930
_diffrn_reflns_theta_full 53.5942
_diffrn_reflns_theta_max 63.46
_diffrn_reflns_theta_min 1.93
_diffrn_source 'Metal Jet'
_diffrn_source_current 3.57
_diffrn_source_power 0.249
_diffrn_source_target Ga
_diffrn_source_type 'Gallium Liquid Metal Jet Source'
_diffrn_source_voltage 69.71
_exptl_absorpt_coefficient_mu 0.432
_exptl_absorpt_correction_T_max 0.2667
_exptl_absorpt_correction_T_min 0.1440
_exptl_absorpt_correction_type multi-scan
_exptl_absorpt_process_details
;
SADABS-2016/2 (Bruker,2016/2) was used for absorption correction.
wR2(int) was 0.1875 before and 0.1016 after correction.
The Ratio of minimum to maximum transmission is 0.5399.
The \l/2 correction factor is Not present.
;
_exptl_crystal_colour 'clear light colourless'
_exptl_crystal_colour_lustre clear
_exptl_crystal_colour_modifier light
_exptl_crystal_colour_primary colourless
_exptl_crystal_density_diffrn 1.325
_exptl_crystal_description plate
_exptl_crystal_F_000 360.814
_exptl_crystal_size_max 0.21
_exptl_crystal_size_mid 0.11
_exptl_crystal_size_min 0.03
_exptl_special_details
;
X-ray crystallographic data for I were collected from a single crystal
sample, which was mounted on a loop fiber. Data were collected using
a Bruker Venture diffractometer equipped with a Photon III CMOS Detector,
a Helios MX optics and a Kappa goniometer. The crystal-to-detector distance 
was 4.0 cm, and the data collection was carried out in 1024 x 1024 pixel mode.
;
_refine_diff_density_max 0.3452
_refine_diff_density_min -0.3218
_refine_diff_density_rms 0.0570
_refine_ls_d_res_high 0.7497
_refine_ls_d_res_low 19.9022
_refine_ls_goodness_of_fit_ref 1.1135
_refine_ls_hydrogen_treatment refall
_refine_ls_matrix_type full
_refine_ls_number_constraints 0
_refine_ls_number_parameters 208
_refine_ls_number_reflns 2113
_refine_ls_number_restraints 0
_refine_ls_restrained_S_all 1.1135
_refine_ls_R_factor_all 0.0441
_refine_ls_R_factor_gt 0.0422
_refine_ls_shift/su_max 0.0002
_refine_ls_shift/su_mean 0.0000
_refine_ls_structure_factor_coef Fsqd
_refine_ls_weighting_details 'w=1/[\s^2^(Fo^2^)+(0.1033P)^2^] where P=(Fo^2^+2Fc^2^)/3'
_refine_ls_weighting_scheme calc
_refine_ls_wR_factor_gt 0.1253
_refine_ls_wR_factor_ref 0.1291
_refine_special_details
;
Refinement using NoSpherA2, an implementation of
NOn-SPHERical Atom-form-factors in Olex2.
Please cite:
F. Kleemiss et al. Chem. Sci. DOI 10.1039/D0SC05526C - 2021
NoSpherA2 implementation of HAR makes use of
tailor-made aspherical atomic form factors calculated
on-the-fly from a Hirshfeld-partitioned electron density (ED) - not from
spherical-atom form factors.

The ED is calculated from a gaussian basis set single determinant SCF
wavefunction - either Hartree-Fock or DFT using selected funtionals
- for a fragment of the crystal.
This fragment can be embedded in an electrostatic crystal field by 
employing cluster charges or modelled using implicit solvation models, 
depending on the software used.

The following options were used:
   SOFTWARE:       ORCA 6.0
   PARTITIONING:   NoSpherA2
   INT ACCURACY:   Max
   METHOD:         r2SCAN
   BASIS SET:      cc-pVTZ
   CHARGE:         0
   MULTIPLICITY:   1
   DATE:           2026-01-20_09-01-42
;
_reflns_Friedel_coverage 0.0
_reflns_limit_h_max 26
_reflns_limit_h_min -26
_reflns_limit_k_max 7
_reflns_limit_k_min 0
_reflns_limit_l_max 10
_reflns_limit_l_min 0
_reflns_number_gt 1917
_reflns_number_total 2113
_reflns_threshold_expression I>=2u(I)
_cod_data_source_file diphenoh_cod.cif
_cod_data_source_block diphenoh
_cod_database_code 3500149

loop_
_space_group_symop_id
_space_group_symop_operation_xyz
1 x,y,z
2 -x,y+1/2,-z+1/2
3 -x,-y,-z
4 x,-y-1/2,z-1/2

loop_
_atom_site_label
_atom_site_type_symbol
_atom_site_fract_x
_atom_site_fract_y
_atom_site_fract_z
_atom_site_U_iso_or_equiv
_atom_site_adp_type
_atom_site_occupancy
_atom_site_refinement_flags_posn
O1 O 0.52671(2) 0.50894(9) 0.25359(6) 0.03090(19) Uani 1.000000 .
C1 C 0.59169(3) 0.50190(9) 0.32475(7) 0.02301(19) Uani 1.000000 .
C2 C 0.61514(3) 0.31291(11) 0.43262(7) 0.02564(19) Uani 1.000000 .
C3 C 0.68182(3) 0.31365(10) 0.49951(7) 0.02469(19) Uani 1.000000 .
C4 C 0.72637(3) 0.50230(8) 0.46272(7) 0.01937(19) Uani 1.000000 .
C5 C 0.70089(3) 0.69119(10) 0.35523(7) 0.02422(19) Uani 1.000000 .
C6 C 0.63466(3) 0.69195(11) 0.28616(8) 0.02617(19) Uani 1.000000 .
C7 C 0.79779(3) 0.50054(8) 0.53355(7) 0.01966(19) Uani 1.000000 .
C8 C 0.82271(3) 0.31363(11) 0.64328(8) 0.02650(19) Uani 1.000000 .
C9 C 0.88972(3) 0.30978(12) 0.70808(8) 0.0297(2) Uani 1.000000 .
C10 C 0.93384(3) 0.49290(10) 0.66422(7) 0.0275(2) Uani 1.000000 .
C11 C 0.90998(3) 0.68084(12) 0.55619(8) 0.0294(2) Uani 1.000000 .
C12 C 0.84297(3) 0.68507(11) 0.49217(8) 0.02716(19) Uani 1.000000 .
H10 H 0.9863(4) 0.4874(13) 0.7134(13) 0.043(2) Uani 1.000000 .
H5 H 0.7324(4) 0.8382(16) 0.3246(13) 0.047(2) Uani 1.000000 .
H3 H 0.6980(4) 0.1609(15) 0.5836(12) 0.047(3) Uani 1.000000 .
H6 H 0.6174(4) 0.8390(16) 0.1989(14) 0.048(3) Uani 1.000000 .
H11 H 0.9435(5) 0.8259(16) 0.5198(13) 0.052(3) Uani 1.000000 .
H8 H 0.7899(4) 0.1696(16) 0.6772(14) 0.057(3) Uani 1.000000 .
H9 H 0.9069(4) 0.1579(16) 0.7949(14) 0.058(3) Uani 1.000000 .
H12 H 0.8268(5) 0.8370(16) 0.4084(13) 0.052(3) Uani 1.000000 .
H2 H 0.5810(5) 0.1681(16) 0.4648(13) 0.052(3) Uani 1.000000 .
H1 H 0.5064(5) 0.348(3) 0.2606(14) 0.053(3) Uani 1.000000 .

loop_
_atom_site_aniso_label
_atom_site_aniso_U_11
_atom_site_aniso_U_22
_atom_site_aniso_U_33
_atom_site_aniso_U_12
_atom_site_aniso_U_13
_atom_site_aniso_U_23
O1 0.0213(3) 0.0306(3) 0.0399(3) 0.00053(16) -0.0039(2) 0.00171(17)
C1 0.0207(3) 0.0224(3) 0.0258(3) 0.00050(17) 0.0006(2) 0.00007(17)
C2 0.0226(3) 0.0241(3) 0.0296(3) -0.0040(2) -0.0015(2) 0.00358(19)
C3 0.0239(3) 0.0217(3) 0.0277(3) -0.0036(2) -0.0024(2) 0.00553(19)
C4 0.0203(3) 0.0187(3) 0.0192(3) 0.00026(16) 0.0021(2) 0.00046(15)
C5 0.0210(3) 0.0222(3) 0.0294(3) -0.0006(2) 0.0018(2) 0.00705(19)
C6 0.0223(3) 0.0242(3) 0.0316(3) 0.0009(2) -0.0003(2) 0.0065(2)
C7 0.0203(3) 0.0192(3) 0.0196(3) 0.00018(17) 0.0022(2) 0.00014(16)
C8 0.0213(3) 0.0267(3) 0.0314(3) 0.0011(2) 0.0016(2) 0.0091(2)
C9 0.0220(3) 0.0320(4) 0.0350(3) 0.0030(2) -0.0001(2) 0.0082(2)
C10 0.0216(4) 0.0323(4) 0.0282(3) 0.00029(19) -0.0003(2) 0.00036(19)
C11 0.0235(4) 0.0304(4) 0.0337(3) -0.0061(2) -0.0020(2) 0.0038(2)
C12 0.0246(3) 0.0248(3) 0.0312(3) -0.0048(2) -0.0032(2) 0.0060(2)
H10 0.019(5) 0.043(5) 0.064(6) -0.002(3) -0.014(4) 0.005(4)
H5 0.035(5) 0.044(5) 0.061(6) -0.001(4) -0.004(5) 0.020(5)
H3 0.031(5) 0.046(6) 0.062(6) 0.001(4) -0.013(4) 0.029(5)
H6 0.032(5) 0.044(5) 0.067(7) -0.002(4) -0.009(5) 0.024(5)
H11 0.041(5) 0.046(6) 0.066(6) -0.017(4) -0.010(5) 0.023(5)
H8 0.041(5) 0.049(6) 0.079(7) -0.013(4) -0.007(5) 0.030(5)
H9 0.039(6) 0.046(6) 0.087(8) 0.009(4) -0.005(6) 0.044(6)
H12 0.039(5) 0.043(6) 0.073(7) -0.010(4) -0.010(5) 0.030(5)
H2 0.044(6) 0.047(6) 0.061(6) -0.026(4) -0.011(5) 0.020(5)
H1 0.029(5) 0.070(7) 0.060(7) -0.013(5) 0.000(5) -0.008(5)

loop_
_atom_type_symbol
_atom_type_scat_dispersion_real
_atom_type_scat_dispersion_imag
_atom_type_scat_source
_atom_type_scat_dispersion_source
C 0.01370 0.00670 'NoSpherA2: Chem.Sci. 2021, DOI:10.1039/D0SC05526C' 'Brennan, Cowan, Rev. Sci. Instrum., 1992, 63, 850'
H -0.00000 0.00000 'NoSpherA2: Chem.Sci. 2021, DOI:10.1039/D0SC05526C' 'Brennan, Cowan, Rev. Sci. Instrum., 1992, 63, 850'
O 0.03890 0.02410 'NoSpherA2: Chem.Sci. 2021, DOI:10.1039/D0SC05526C' 'Brennan, Cowan, Rev. Sci. Instrum., 1992, 63, 850'

loop_
_geom_angle_atom_site_label_1
_geom_angle_atom_site_label_2
_geom_angle_atom_site_label_3
_geom_angle
_geom_angle_site_symmetry_1
_geom_angle_site_symmetry_3
H1 O1 C1 109.7(6) . .
C2 C1 O1 122.24(5) . .
C6 C1 O1 117.96(5) . .
C6 C1 C2 119.81(6) . .
C3 C2 C1 119.75(5) . .
H2 C2 C1 119.4(5) . .
H2 C2 C3 120.9(5) . .
C4 C3 C2 121.77(5) . .
H3 C3 C2 117.1(4) . .
H3 C3 C4 121.1(4) . .
C5 C4 C3 116.98(6) . .
C7 C4 C3 121.43(5) . .
C7 C4 C5 121.59(5) . .
C6 C5 C4 121.96(5) . .
H5 C5 C4 119.8(4) . .
H5 C5 C6 118.3(5) . .
C5 C6 C1 119.72(5) . .
H6 C6 C1 120.6(5) . .
H6 C6 C5 119.6(5) . .
C8 C7 C4 121.37(5) . .
C12 C7 C4 121.43(5) . .
C12 C7 C8 117.20(6) . .
C9 C8 C7 121.50(5) . .
H8 C8 C7 119.4(5) . .
H8 C8 C9 119.1(5) . .
C10 C9 C8 120.41(5) . .
H9 C9 C8 118.6(5) . .
H9 C9 C10 121.0(5) . .
C11 C10 C9 118.96(6) . .
H10 C10 C9 120.1(4) . .
H10 C10 C11 120.9(4) . .
C12 C11 C10 120.57(5) . .
H11 C11 C10 120.3(5) . .
H11 C11 C12 119.1(5) . .
C11 C12 C7 121.35(5) . .
H12 C12 C7 121.0(5) . .
H12 C12 C11 117.7(5) . .

loop_
_geom_bond_atom_site_label_1
_geom_bond_atom_site_label_2
_geom_bond_distance
_geom_bond_site_symmetry_2
O1 C1 1.3735(7) .
O1 H1 0.968(14) .
C1 C2 1.3909(8) .
C1 C6 1.3901(8) .
C2 C3 1.3935(8) .
C2 H2 1.083(8) .
C3 C4 1.4011(8) .
C3 H3 1.095(7) .
C4 C5 1.4010(7) .
C4 C7 1.4906(9) .
C5 C6 1.3905(8) .
C5 H5 1.056(9) .
C6 H6 1.093(8) .
C7 C8 1.4000(7) .
C7 C12 1.4031(8) .
C8 C9 1.3949(8) .
C8 H8 1.067(8) .
C9 C10 1.3893(9) .
C9 H9 1.109(8) .
C10 C11 1.3898(8) .
C10 H10 1.090(8) .
C11 C12 1.3930(8) .
C11 H11 1.086(8) .
C12 H12 1.090(8) .

loop_
_geom_torsion_atom_site_label_1
_geom_torsion_atom_site_label_2
_geom_torsion_atom_site_label_3
_geom_torsion_atom_site_label_4
_geom_torsion
_geom_torsion_site_symmetry_1
_geom_torsion_site_symmetry_2
_geom_torsion_site_symmetry_3
_geom_torsion_site_symmetry_4
O1 C1 C2 C3 179.21(6) . . . .
O1 C1 C6 C5 -179.81(6) . . . .
C1 C2 C3 C4 0.73(6) . . . .
C1 C6 C5 C4 0.51(7) . . . .
C2 C1 C6 C5 0.25(6) . . . .
C2 C3 C4 C5 0.00(6) . . . .
C2 C3 C4 C7 -179.44(6) . . . .
C3 C2 C1 C6 -0.85(6) . . . .
C3 C4 C5 C6 -0.62(6) . . . .
C3 C4 C7 C8 -1.71(6) . . . .
C3 C4 C7 C12 177.84(7) . . . .
C4 C7 C8 C9 179.18(6) . . . .
C4 C7 C12 C11 -178.89(6) . . . .
C5 C4 C7 C8 178.87(7) . . . .
C5 C4 C7 C12 -1.58(6) . . . .
C6 C5 C4 C7 178.82(6) . . . .
C7 C8 C9 C10 -0.25(7) . . . .
C7 C12 C11 C10 -0.34(7) . . . .
C8 C7 C12 C11 0.68(6) . . . .
C8 C9 C10 C11 0.60(7) . . . .
C9 C8 C7 C12 -0.39(6) . . . .
C9 C10 C11 C12 -0.31(6) . . . .

_cod_database_fobs_code 3500149
